data_4023445
loop_
_publ_author_name
'Ryuhei Ookura'
'Keijiro Kito'
'Takashi Ooi'
'Michio Namikoshi'
'Takenori Kusumi'

_publ_section_title
;
 Structure Revision of Circumdatins A and B, Benzodiazepine
 Alkaloids Produced by Marine Fungus Aspergillus ostianus,
 by X-ray Crystallography
;
_journal_name_full 'Journal of Organic Chemistry'
_journal_page_first 4245
_journal_page_last 4247
_journal_paper_doi 10.1021/jo800348d
_journal_volume 73
_journal_year 2008
_chemical_absolute_configuration unk
_chemical_formula_moiety 'C21 H19 N3 O5, C1 H4 O1 '
_chemical_formula_sum 'C22 H23 N3 O6'
_chemical_formula_weight 425.44
_chemical_melting_point_gt 404
_chemical_melting_point_lt 405
_chemical_name_common 'circumdatin A '
_space_group_IT_number 4
_symmetry_cell_setting monoclinic
_symmetry_Int_Tables_number 4
_symmetry_space_group_name_Hall 'P 2yb'
_symmetry_space_group_name_H-M 'P 1 21 1'
_audit_creation_date 2007-09-16
_audit_creation_method 'by CrystalStructure 3.6.0'
_cell_angle_alpha 90
_cell_angle_beta 105.812(2)
_cell_angle_gamma 90
_cell_formula_units_Z 4
_cell_length_a 9.1475(5)
_cell_length_b 24.817(2)
_cell_length_c 9.3130(6)
_cell_measurement_reflns_used 17617
_cell_measurement_temperature 173.1
_cell_measurement_theta_max 27.9
_cell_measurement_theta_min 3.2
_cell_volume 2034.2(2)
_computing_cell_refinement PROCESS-AUTO
_computing_data_collection PROCESS-AUTO
_computing_data_reduction CrystalStructure
_computing_publication_material 'CrystalStructure 3.6.0'
_computing_structure_refinement CRYSTALS
_computing_structure_solution SIR97
_diffrn_detector_area_resol_mean 10.00
_diffrn_measured_fraction_theta_full 0.9934
_diffrn_measured_fraction_theta_max 0.9934
_diffrn_measurement_device_type 'Rigaku RAXIS-RAPID'
_diffrn_measurement_method \w
_diffrn_radiation_type 'Mo K\a'
_diffrn_radiation_wavelength 0.7107
_diffrn_reflns_av_R_equivalents 0.037
_diffrn_reflns_limit_h_max 12
_diffrn_reflns_limit_h_min -10
_diffrn_reflns_limit_k_max 32
_diffrn_reflns_limit_k_min -32
_diffrn_reflns_limit_l_max 12
_diffrn_reflns_limit_l_min -12
_diffrn_reflns_number 20664
_diffrn_reflns_theta_full 27.87
_diffrn_reflns_theta_max 27.87
_exptl_absorpt_coefficient_mu 0.102
_exptl_absorpt_correction_type none
_exptl_crystal_colour yellow
_exptl_crystal_density_diffrn 1.389
_exptl_crystal_density_method 'not measured'
_exptl_crystal_description prism
_exptl_crystal_F_000 896.00
_exptl_crystal_size_max 0.60
_exptl_crystal_size_mid 0.20
_exptl_crystal_size_min 0.05
_refine_diff_density_max 0.36
_refine_diff_density_min -0.33
_refine_ls_extinction_method none
_refine_ls_goodness_of_fit_ref 1.020
_refine_ls_hydrogen_treatment refall
_refine_ls_number_parameters 615
_refine_ls_number_reflns 4932
_refine_ls_R_factor_gt 0.0360
_refine_ls_shift/su_max 0.0000
_refine_ls_structure_factor_coef Fsqd
_refine_ls_weighting_details 'w = 1/[0.0006Fo^2^ + 1.0000\s(Fo^2^)]/(4Fo^2^)'
_refine_ls_weighting_scheme calc
_refine_ls_wR_factor_ref 0.0880
_reflns_number_gt 3947
_reflns_number_total 4932
_reflns_threshold_expression F^2^>2.0\s(F^2^)
_cod_data_source_file jo800348d-File001.cif
_cod_data_source_block '_compound_1'
_cod_depositor_comments
;
The following automatic conversions were performed:

'_chemical_absolute_configuration' value 'unk ' changed to 'unk'
according to the built-in table from CIF Core dictionary named
'cif_core.dic' version 2.4.1 from 2010-06-29.

Automatic conversion script
Id: cif_fix_values 1646 2011-03-28 12:23:43Z adriana 
;
_cod_original_formula_sum 'C22 H23 N3 O6 '
_cod_database_code 4023445

loop_
_symmetry_equiv_pos_site_id
_symmetry_equiv_pos_as_xyz
1 +X,+Y,+Z
2 -X,1/2+Y,-Z

loop_
_atom_site_label
_atom_site_type_symbol
_atom_site_fract_x
_atom_site_fract_y
_atom_site_fract_z
_atom_site_U_iso_or_equiv
_atom_site_adp_type
_atom_site_occupancy
_atom_site_symmetry_multiplicity
_atom_site_calc_flag
_atom_site_refinement_flags
_atom_site_disorder_assembly
_atom_site_disorder_group
O(1) O 0.1781(2) 0.61159(8) 0.6137(2) 0.0414(5) Uani 1.00 1 d . . .
O(2) O 0.4672(2) 0.35675(7) 0.1292(2) 0.0324(5) Uani 1.00 1 d . . .
O(3) O -0.1043(2) 0.44847(7) 0.5413(2) 0.0408(5) Uani 1.00 1 d . . .
O(4) O 0.2310(2) 0.19083(7) 0.1896(2) 0.0332(5) Uani 1.00 1 d . . .
O(5) O -0.2521(2) 0.62947(8) 0.3204(2) 0.0408(5) Uani 1.00 1 d . . .
O(6) O 0.6222(2) 0.17118(8) 0.0374(2) 0.0386(5) Uani 1.00 1 d . . .
O(7) O 0.4565(2) 0.56447(8) 0.4331(3) 0.0471(6) Uani 1.00 1 d . . .
O(8) O -0.0124(2) 0.24831(7) 0.8731(2) 0.0402(5) Uani 1.00 1 d . . .
O(12) O -0.0386(2) 0.46634(8) 0.1447(2) 0.0427(5) Uani 1.00 1 d . . .
O(19) O 0.4227(2) 0.33475(8) 0.7054(2) 0.0424(6) Uani 1.00 1 d . . .
O(101) O 0.0201(8) 0.5263(2) 0.9362(7) 0.077(2) Uani 0.50 1 d P . .
O(102) O -0.0199(7) 0.5749(2) 1.0820(6) 0.065(2) Uani 0.50 1 d P . .
O(201) O 0.6048(4) 0.3064(1) 0.5216(4) 0.0530(9) Uani 0.75 1 d P . .
O(202) O 0.483(1) 0.2426(4) 0.567(1) 0.062(3) Uani 0.25 1 d P . .
N(1) N 0.4318(2) 0.41675(9) 0.8122(2) 0.0310(5) Uani 1.00 1 d . . .
N(2) N -0.0033(2) 0.38860(9) 0.2733(2) 0.0298(5) Uani 1.00 1 d . . .
N(3) N 0.1729(2) 0.26901(8) 0.2897(2) 0.0277(5) Uani 1.00 1 d . . .
N(4) N 0.2973(2) 0.35087(8) 0.2710(2) 0.0260(5) Uani 1.00 1 d . . .
N(15) N 0.1213(2) 0.45712(8) 0.7261(2) 0.0283(5) Uani 1.00 1 d . . .
N(17) N 0.2639(2) 0.53724(9) 0.7535(3) 0.0318(6) Uani 1.00 1 d . . .
C(1) C 0.3721(3) 0.2701(1) 0.1634(3) 0.0266(6) Uani 1.00 1 d . . .
C(2) C 0.3623(3) 0.3703(1) 0.7629(3) 0.0300(6) Uani 1.00 1 d . . .
C(3) C -0.0338(3) 0.3170(1) 0.4286(3) 0.0299(6) Uani 1.00 1 d . . .
C(10) C 0.5189(3) 0.1936(1) 0.1031(3) 0.0292(6) Uani 1.00 1 d . . .
C(11) C 0.0026(3) 0.4777(1) 0.6050(3) 0.0292(6) Uani 1.00 1 d . . .
C(20) C 0.2152(3) 0.4460(1) 0.2913(3) 0.0300(6) Uani 1.00 1 d . . .
C(21) C 0.3275(3) 0.40655(9) 0.3169(3) 0.0275(6) Uani 1.00 1 d . . .
C(22) C 0.2474(3) 0.4874(1) 0.7897(3) 0.0290(6) Uani 1.00 1 d . . .
C(24) C 0.2557(3) 0.4995(1) 0.3276(3) 0.0343(7) Uani 1.00 1 d . . .
C(25) C 0.1487(3) 0.5591(1) 0.6466(3) 0.0301(6) Uani 1.00 1 d . . .
C(26) C 0.3731(3) 0.4578(1) 0.8982(3) 0.0330(7) Uani 1.00 1 d . . .
C(27) C 0.5182(3) 0.4733(1) 0.4237(3) 0.0340(7) Uani 1.00 1 d . . .
C(28) C 0.4784(3) 0.1546(1) 0.2031(3) 0.0353(7) Uani 1.00 1 d . . .
C(29) C 0.0479(3) 0.4343(1) 0.2292(3) 0.0316(6) Uani 1.00 1 d . . .
C(31) C 0.2652(3) 0.2449(1) 0.2161(3) 0.0274(6) Uani 1.00 1 d . . .
C(32) C -0.0326(3) 0.3921(1) 0.8171(3) 0.0339(7) Uani 1.00 1 d . . .
C(33) C 0.0337(3) 0.2985(1) 0.8463(3) 0.0313(6) Uani 1.00 1 d . . .
C(34) C 0.4705(3) 0.2449(1) 0.0836(3) 0.0290(6) Uani 1.00 1 d . . .
C(35) C -0.0965(3) 0.5561(1) 0.4432(3) 0.0304(6) Uani 1.00 1 d . . .
C(36) C 0.1024(3) 0.40338(9) 0.7789(3) 0.0278(6) Uani 1.00 1 d . . .
C(37) C -0.1384(3) 0.6079(1) 0.4319(3) 0.0311(6) Uani 1.00 1 d . . .
C(38) C 0.1916(2) 0.3205(1) 0.3153(3) 0.0261(6) Uani 1.00 1 d . . .
C(39) C 0.4789(3) 0.4205(1) 0.3848(3) 0.0314(6) Uani 1.00 1 d . . .
C(40) C 0.5138(3) 0.4924(1) 0.9657(4) 0.0437(8) Uani 1.00 1 d . . .
C(41) C 0.0201(3) 0.5334(1) 0.5671(3) 0.0289(6) Uani 1.00 1 d . . .
C(42) C 0.0877(3) 0.3514(1) 0.3865(3) 0.0266(6) Uani 1.00 1 d . . .
C(43) C 0.0693(3) 0.6493(1) 0.6277(3) 0.0393(7) Uani 1.00 1 d . . .
C(44) C 0.3513(3) 0.1555(1) 0.2447(3) 0.0361(7) Uani 1.00 1 d . . .
C(45) C 0.3870(3) 0.3281(1) 0.1824(3) 0.0263(6) Uani 1.00 1 d . . .
C(46) C -0.0719(3) 0.6493(1) 0.5434(3) 0.0352(7) Uani 1.00 1 d . . .
C(47) C -0.0651(3) 0.3409(1) 0.8515(3) 0.0361(7) Uani 1.00 1 d . . .
C(48) C 0.0654(3) 0.2042(1) 0.8283(4) 0.0410(8) Uani 1.00 1 d . . .
C(49) C 0.1704(3) 0.3095(1) 0.8145(3) 0.0281(6) Uani 1.00 1 d . . .
C(50) C 0.2067(3) 0.3623(1) 0.7836(3) 0.0268(6) Uani 1.00 1 d . . .
C(51) C 0.6807(4) 0.2056(1) -0.0572(4) 0.0473(9) Uani 1.00 1 d . . .
C(52) C 0.4061(3) 0.5130(1) 0.3932(3) 0.0357(7) Uani 1.00 1 d . . .
C(53) C 0.5888(3) 0.4278(1) 0.8094(3) 0.0385(7) Uani 1.00 1 d . . .
C(54) C -0.1643(3) 0.3168(1) 0.2859(3) 0.0360(7) Uani 1.00 1 d . . .
C(55) C -0.1653(3) 0.3737(1) 0.2276(3) 0.0350(7) Uani 1.00 1 d . . .
C(56) C -0.3262(3) 0.5934(1) 0.2029(3) 0.0438(8) Uani 1.00 1 d . . .
C(57) C 0.6108(3) 0.4866(1) 0.8567(4) 0.0463(8) Uani 1.00 1 d . . .
C(60) C 0.3629(4) 0.6076(1) 0.3585(4) 0.054(1) Uani 1.00 1 d . . .
C(101) C 0.0164(6) 0.5801(1) 0.9576(5) 0.077(1) Uani 1.00 1 d . . .
C(201) C 0.6318(4) 0.2524(1) 0.5449(4) 0.055(1) Uani 1.00 1 d . . .
H(1) H 0.0023 0.2815 0.4553 0.036 Uiso 1.00 1 c R . .
H(2) H -0.0644 0.3328 0.5087 0.037 Uiso 1.00 1 c R . .
H(3) H 0.1799 0.5267 0.3084 0.042 Uiso 1.00 1 c R . .
H(4) H 0.3373 0.4414 0.9743 0.038 Uiso 1.00 1 c R . .
H(5) H 0.6208 0.4824 0.4713 0.040 Uiso 1.00 1 c R . .
H(6) H 0.5483 0.1263 0.2405 0.041 Uiso 1.00 1 c R . .
H(7) H -0.1018 0.4205 0.8190 0.042 Uiso 1.00 1 c R . .
H(8) H 0.5029 0.2661 0.0132 0.035 Uiso 1.00 1 c R . .
H(9) H -0.1467 0.5323 0.3653 0.036 Uiso 1.00 1 c R . .
H(10) H 0.5554 0.3935 0.4043 0.037 Uiso 1.00 1 c R . .
H(11) H 0.4858 0.5289 0.9727 0.048 Uiso 1.00 1 c R . .
H(12) H 0.5668 0.4795 1.0620 0.048 Uiso 1.00 1 c R . .
H(13) H 0.1451 0.3708 0.4709 0.031 Uiso 1.00 1 c R . .
H(14) H 0.0992 0.6765 0.7016 0.046 Uiso 1.00 1 c R . .
H(15) H 0.3416 0.1300 0.3177 0.043 Uiso 1.00 1 c R . .
H(16) H -0.1357 0.6780 0.5563 0.043 Uiso 1.00 1 c R . .
H(17) H -0.1560 0.3339 0.8791 0.045 Uiso 1.00 1 c R . .
H(18) H 0.2393 0.2810 0.8135 0.033 Uiso 1.00 1 c R . .
H(19) H 0.6582 0.4052 0.8777 0.045 Uiso 1.00 1 c R . .
H(20) H 0.6009 0.4229 0.7121 0.045 Uiso 1.00 1 c R . .
H(21) H -0.1460 0.2915 0.2162 0.043 Uiso 1.00 1 c R . .
H(22) H -0.2578 0.3085 0.3068 0.043 Uiso 1.00 1 c R . .
H(23) H -0.2236 0.3969 0.2717 0.041 Uiso 1.00 1 c R . .
H(24) H -0.2044 0.3747 0.1221 0.041 Uiso 1.00 1 c R . .
H(25) H 0.5762 0.5099 0.7734 0.053 Uiso 1.00 1 c R . .
H(26) H 0.7146 0.4939 0.9045 0.053 Uiso 1.00 1 c R . .
H(27) H -0.4044 0.6120 0.1324 0.049 Uiso 1.00 1 c R . .
H(28) H -0.2541 0.5801 0.1550 0.049 Uiso 1.00 1 c R . .
H(29) H -0.3689 0.5641 0.2433 0.049 Uiso 1.00 1 c R . .
H(30) H 0.7316 0.2354 -0.0013 0.061 Uiso 1.00 1 c R . .
H(31) H 0.7500 0.1860 -0.0969 0.061 Uiso 1.00 1 c R . .
H(32) H 0.5989 0.2182 -0.1365 0.061 Uiso 1.00 1 c R . .
H(33) H 0.1659 0.2022 0.8920 0.049 Uiso 1.00 1 c R . .
H(34) H 0.0131 0.1717 0.8349 0.049 Uiso 1.00 1 c R . .
H(35) H 0.0690 0.2095 0.7283 0.049 Uiso 1.00 1 c R . .
H(36) H 0.3404 0.6028 0.2536 0.066 Uiso 1.00 1 c R . .
H(37) H 0.2710 0.6080 0.3875 0.066 Uiso 1.00 1 c R . .
H(38) H 0.4146 0.6409 0.3853 0.066 Uiso 1.00 1 c R . .

loop_
_atom_site_aniso_label
_atom_site_aniso_U_11
_atom_site_aniso_U_22
_atom_site_aniso_U_33
_atom_site_aniso_U_12
_atom_site_aniso_U_13
_atom_site_aniso_U_23
O(1) 0.0347(9) 0.031(1) 0.055(1) -0.0089(8) 0.0061(9) 0.0073(9)
O(2) 0.0312(8) 0.0298(9) 0.039(1) -0.0009(8) 0.0141(8) 0.0037(8)
O(3) 0.0309(9) 0.0263(9) 0.055(1) -0.0031(8) -0.0054(9) -0.0005(9)
O(4) 0.0298(8) 0.0227(9) 0.048(1) 0.0003(7) 0.0117(8) -0.0004(8)
O(5) 0.041(1) 0.031(1) 0.043(1) -0.0007(9) 0.0001(9) 0.0075(9)
O(6) 0.0333(9) 0.037(1) 0.050(1) 0.0002(8) 0.0184(9) -0.0096(9)
O(7) 0.058(1) 0.026(1) 0.055(1) -0.0056(9) 0.010(1) -0.0014(9)
O(8) 0.045(1) 0.0262(9) 0.054(1) -0.0006(9) 0.022(1) 0.0027(9)
O(12) 0.037(1) 0.037(1) 0.050(1) 0.0093(9) 0.0037(9) 0.0125(9)
O(19) 0.038(1) 0.039(1) 0.055(1) 0.0073(9) 0.0214(9) -0.005(1)
O(101) 0.122(5) 0.052(3) 0.078(4) -0.013(3) 0.063(4) -0.006(3)
O(102) 0.108(4) 0.038(3) 0.058(3) 0.019(3) 0.035(3) 0.005(2)
O(201) 0.075(2) 0.035(2) 0.061(2) 0.012(1) 0.041(2) 0.009(1)
O(202) 0.068(6) 0.049(5) 0.063(6) -0.015(5) 0.010(5) -0.003(5)
N(1) 0.0226(9) 0.034(1) 0.035(1) 0.0022(9) 0.0053(9) 0.0012(9)
N(2) 0.025(1) 0.030(1) 0.033(1) 0.0048(9) 0.0062(9) 0.0040(9)
N(3) 0.0262(9) 0.025(1) 0.032(1) 0.0010(8) 0.0085(9) 0.0033(9)
N(4) 0.0239(9) 0.023(1) 0.030(1) 0.0011(8) 0.0063(8) 0.0009(8)
N(15) 0.0233(9) 0.024(1) 0.037(1) 0.0017(8) 0.0058(9) -0.0024(8)
N(17) 0.028(1) 0.030(1) 0.035(1) -0.0027(9) 0.0042(9) -0.0014(9)
C(1) 0.024(1) 0.027(1) 0.028(1) 0.002(1) 0.004(1) 0.001(1)
C(2) 0.027(1) 0.032(1) 0.030(1) 0.006(1) 0.007(1) 0.004(1)
C(3) 0.028(1) 0.032(1) 0.032(1) -0.001(1) 0.012(1) 0.001(1)
C(10) 0.023(1) 0.032(1) 0.031(1) 0.001(1) 0.005(1) -0.006(1)
C(11) 0.024(1) 0.025(1) 0.037(1) 0.002(1) 0.006(1) -0.002(1)
C(20) 0.031(1) 0.029(1) 0.030(1) 0.003(1) 0.009(1) 0.004(1)
C(21) 0.029(1) 0.023(1) 0.031(1) 0.000(1) 0.008(1) 0.006(1)
C(22) 0.026(1) 0.030(1) 0.030(1) -0.001(1) 0.007(1) -0.004(1)
C(24) 0.039(1) 0.026(1) 0.039(1) 0.007(1) 0.013(1) 0.004(1)
C(25) 0.029(1) 0.024(1) 0.038(1) -0.002(1) 0.009(1) -0.001(1)
C(26) 0.032(1) 0.032(1) 0.030(1) -0.001(1) 0.002(1) -0.001(1)
C(27) 0.033(1) 0.031(1) 0.037(1) -0.006(1) 0.007(1) 0.001(1)
C(28) 0.034(1) 0.027(1) 0.043(2) 0.006(1) 0.006(1) 0.001(1)
C(29) 0.031(1) 0.031(1) 0.032(1) 0.010(1) 0.006(1) 0.003(1)
C(31) 0.027(1) 0.024(1) 0.029(1) 0.002(1) 0.004(1) 0.002(1)
C(32) 0.028(1) 0.029(1) 0.048(2) 0.005(1) 0.016(1) -0.004(1)
C(33) 0.034(1) 0.025(1) 0.034(1) 0.003(1) 0.007(1) 0.000(1)
C(34) 0.027(1) 0.033(1) 0.027(1) -0.001(1) 0.008(1) -0.003(1)
C(35) 0.029(1) 0.028(1) 0.032(1) -0.002(1) 0.005(1) -0.002(1)
C(36) 0.025(1) 0.024(1) 0.034(1) 0.003(1) 0.006(1) -0.002(1)
C(37) 0.031(1) 0.031(1) 0.031(1) 0.001(1) 0.008(1) 0.005(1)
C(38) 0.022(1) 0.030(1) 0.026(1) 0.002(1) 0.0041(9) 0.005(1)
C(39) 0.029(1) 0.028(1) 0.036(1) -0.000(1) 0.007(1) 0.004(1)
C(40) 0.033(1) 0.046(2) 0.042(2) -0.003(1) -0.007(1) -0.003(1)
C(41) 0.028(1) 0.026(1) 0.032(1) 0.000(1) 0.007(1) -0.004(1)
C(42) 0.024(1) 0.028(1) 0.026(1) 0.002(1) 0.0040(9) 0.001(1)
C(43) 0.055(2) 0.024(1) 0.037(1) -0.005(1) 0.008(1) 0.002(1)
C(44) 0.042(1) 0.023(1) 0.044(2) 0.005(1) 0.012(1) 0.006(1)
C(45) 0.023(1) 0.027(1) 0.027(1) 0.003(1) 0.0050(9) 0.004(1)
C(46) 0.046(1) 0.024(1) 0.036(1) 0.001(1) 0.012(1) 0.002(1)
C(47) 0.032(1) 0.032(1) 0.048(2) 0.000(1) 0.019(1) -0.001(1)
C(48) 0.046(2) 0.027(1) 0.049(2) 0.001(1) 0.011(1) 0.001(1)
C(49) 0.028(1) 0.026(1) 0.029(1) 0.005(1) 0.005(1) 0.001(1)
C(50) 0.026(1) 0.028(1) 0.024(1) 0.003(1) 0.0043(9) -0.002(1)
C(51) 0.050(2) 0.046(2) 0.056(2) -0.005(1) 0.032(2) -0.014(1)
C(52) 0.047(2) 0.024(1) 0.038(2) -0.003(1) 0.015(1) 0.001(1)
C(53) 0.021(1) 0.050(2) 0.042(2) 0.000(1) 0.004(1) 0.006(1)
C(54) 0.026(1) 0.041(2) 0.040(2) -0.002(1) 0.008(1) -0.000(1)
C(55) 0.023(1) 0.043(2) 0.037(1) 0.003(1) 0.006(1) -0.000(1)
C(56) 0.042(2) 0.046(2) 0.035(2) -0.002(1) -0.004(1) 0.009(1)
C(57) 0.027(1) 0.048(2) 0.057(2) -0.008(1) -0.000(1) 0.005(1)
C(60) 0.073(2) 0.026(1) 0.066(2) 0.003(2) 0.024(2) 0.003(1)
C(101) 0.123(4) 0.049(2) 0.081(3) 0.001(2) 0.064(3) 0.001(2)
C(201) 0.076(2) 0.039(2) 0.051(2) 0.006(2) 0.018(2) 0.007(1)

loop_
_atom_type_symbol
_atom_type_description
_atom_type_scat_dispersion_real
_atom_type_scat_dispersion_imag
_atom_type_scat_source
C C 0.003 0.002
;
International Tables for Crystallography
(1992, Vol. C, Tables 4.2.6.8 and 6.1.1.4)
;
H H 0.000 0.000
;
International Tables for Crystallography
(1992, Vol. C, Table 6.1.1.4)
;
N N 0.006 0.003
;
International Tables for Crystallography
(1992, Vol. C, Tables 4.2.6.8 and 6.1.1.4)
;
O O 0.011 0.006
;
International Tables for Crystallography
(1992, Vol. C, Tables 4.2.6.8 and 6.1.1.4)
;

loop_
_geom_angle_atom_site_label_1
_geom_angle_atom_site_label_2
_geom_angle_atom_site_label_3
_geom_angle
_geom_angle_publ_flag
_geom_angle_site_symmetry_1
_geom_angle_site_symmetry_2
_geom_angle_site_symmetry_3
O(1) C(25) N(17) 112.4(2) ? . . .
O(1) C(25) C(41) 120.8(2) ? . . .
C(43) O(1) C(25) 115.1(2) ? . . .
O(1) C(43) C(46) 123.5(3) ? . . .
O(2) C(45) N(4) 120.5(2) ? . . .
O(2) C(45) C(1) 125.1(3) ? . . .
O(3) C(11) C(41) 124.9(2) ? . . .
O(3) C(11) N(15) 120.1(2) ? . . .
O(4) C(31) C(1) 122.1(2) ? . . .
O(4) C(31) N(3) 112.0(2) ? . . .
C(44) O(4) C(31) 115.3(2) ? . . .
O(4) C(44) C(28) 124.9(3) ? . . .
O(5) C(37) C(35) 125.5(2) ? . . .
O(5) C(37) C(46) 110.3(2) ? . . .
C(56) O(5) C(37) 116.1(2) ? . . .
O(6) C(10) C(34) 124.4(2) ? . . .
O(6) C(10) C(28) 109.9(2) ? . . .
C(51) O(6) C(10) 116.7(2) ? . . .
C(60) O(7) C(52) 117.0(2) ? . . .
O(7) C(52) C(24) 124.3(2) ? . . .
O(7) C(52) C(27) 115.4(2) ? . . .
O(8) C(33) C(47) 116.6(3) ? . . .
C(48) O(8) C(33) 116.4(2) ? . . .
O(8) C(33) C(49) 124.1(2) ? . . .
O(12) C(29) N(2) 121.5(2) ? . . .
O(12) C(29) C(20) 121.7(2) ? . . .
O(19) C(2) N(1) 122.5(2) ? . . .
O(19) C(2) C(50) 120.9(2) ? . . .
O(101) C(101) O(102) 93.2(5) ? . . .
O(201) C(201) O(202) 92.9(5) ? . . .
N(1) C(2) C(50) 116.6(2) ? . . .
C(53) N(1) C(2) 122.0(2) ? . . .
C(26) N(1) C(2) 124.7(2) ? . . .
N(1) C(26) C(22) 107.2(2) ? . . .
C(53) N(1) C(26) 112.4(2) ? . . .
N(1) C(26) C(40) 102.6(2) ? . . .
N(1) C(53) C(57) 103.1(2) ? . . .
C(42) N(2) C(29) 125.1(2) ? . . .
C(55) N(2) C(29) 122.3(2) ? . . .
N(2) C(29) C(20) 116.8(2) ? . . .
N(2) C(42) C(38) 107.7(2) ? . . .
N(2) C(42) C(3) 102.9(2) ? . . .
C(55) N(2) C(42) 112.1(2) ? . . .
N(2) C(55) C(54) 102.9(2) ? . . .
N(3) C(31) C(1) 125.7(2) ? . . .
C(38) N(3) C(31) 117.1(2) ? . . .
N(3) C(38) N(4) 123.4(2) ? . . .
N(3) C(38) C(42) 120.8(2) ? . . .
C(38) N(4) C(21) 121.8(2) ? . . .
N(4) C(21) C(39) 117.1(2) ? . . .
C(45) N(4) C(21) 116.9(2) ? . . .
N(4) C(21) C(20) 123.2(2) ? . . .
C(45) N(4) C(38) 121.2(2) ? . . .
N(4) C(38) C(42) 115.7(2) ? . . .
N(4) C(45) C(1) 114.4(2) ? . . .
C(22) N(15) C(11) 121.0(2) ? . . .
N(15) C(11) C(41) 115.0(2) ? . . .
C(36) N(15) C(11) 117.5(2) ? . . .
N(15) C(22) N(17) 123.6(2) ? . . .
C(36) N(15) C(22) 121.5(2) ? . . .
N(15) C(22) C(26) 115.1(2) ? . . .
N(15) C(36) C(32) 117.6(2) ? . . .
N(15) C(36) C(50) 122.9(2) ? . . .
C(25) N(17) C(22) 116.7(2) ? . . .
N(17) C(22) C(26) 121.2(2) ? . . .
N(17) C(25) C(41) 126.6(2) ? . . .
C(34) C(1) C(31) 126.2(2) ? . . .
C(45) C(1) C(31) 117.7(2) ? . . .
C(45) C(1) C(34) 116.0(2) ? . . .
C(1) C(34) C(10) 124.4(3) ? . . .
C(2) C(50) C(36) 124.5(2) ? . . .
C(2) C(50) C(49) 115.8(2) ? . . .
C(3) C(42) C(38) 114.7(2) ? . . .
C(54) C(3) C(42) 103.2(2) ? . . .
C(3) C(54) C(55) 103.6(2) ? . . .
C(34) C(10) C(28) 125.7(3) ? . . .
C(10) C(28) C(44) 124.9(2) ? . . .
C(11) C(41) C(25) 116.8(2) ? . . .
C(11) C(41) C(35) 117.2(2) ? . . .
C(20) C(21) C(39) 119.7(2) ? . . .
C(29) C(20) C(21) 123.6(2) ? . . .
C(24) C(20) C(21) 119.5(2) ? . . .
C(29) C(20) C(24) 116.8(2) ? . . .
C(20) C(24) C(52) 120.3(2) ? . . .
C(21) C(39) C(27) 120.6(2) ? . . .
C(22) C(26) C(40) 114.1(2) ? . . .
C(24) C(52) C(27) 120.3(2) ? . . .
C(25) C(41) C(35) 125.9(2) ? . . .
C(26) C(40) C(57) 104.5(2) ? . . .
C(52) C(27) C(39) 119.5(2) ? . . .
C(47) C(32) C(36) 120.6(2) ? . . .
C(32) C(36) C(50) 119.4(2) ? . . .
C(32) C(47) C(33) 120.6(3) ? . . .
C(49) C(33) C(47) 119.3(2) ? . . .
C(33) C(49) C(50) 120.3(2) ? . . .
C(41) C(35) C(37) 124.5(2) ? . . .
C(35) C(37) C(46) 124.2(2) ? . . .
C(36) C(50) C(49) 119.6(2) ? . . .
C(37) C(46) C(43) 124.8(3) ? . . .
C(40) C(57) C(53) 103.2(3) ? . . .
O(1) C(43) H(14) 118.1712 ? . . .
O(4) C(44) H(15) 117.6682 ? . . .
O(5) C(56) H(27) 109.4652 ? . . .
O(5) C(56) H(28) 109.3175 ? . . .
O(5) C(56) H(29) 109.6263 ? . . .
O(6) C(51) H(30) 109.6335 ? . . .
O(6) C(51) H(31) 109.5894 ? . . .
O(6) C(51) H(32) 109.1851 ? . . .
O(7) C(60) H(37) 109.1871 ? . . .
O(7) C(60) H(38) 109.4960 ? . . .
O(7) C(60) H(36) 109.7339 ? . . .
O(8) C(48) H(33) 109.4907 ? . . .
O(8) C(48) H(34) 109.4193 ? . . .
O(8) C(48) H(35) 109.4940 ? . . .
N(1) C(26) H(4) 110.8445 ? . . .
N(1) C(53) H(19) 110.8464 ? . . .
N(1) C(53) H(20) 111.1850 ? . . .
N(2) C(42) H(13) 110.4137 ? . . .
N(2) C(55) H(23) 111.2586 ? . . .
N(2) C(55) H(24) 110.9757 ? . . .
C(1) C(34) H(8) 117.7760 ? . . .
H(2) C(3) C(42) 111.1439 ? . . .
C(3) C(42) H(13) 110.2963 ? . . .
H(1) C(3) C(42) 110.9210 ? . . .
H(2) C(3) C(54) 110.9516 ? . . .
H(1) C(3) C(54) 111.0085 ? . . .
C(3) C(54) H(21) 110.8522 ? . . .
C(3) C(54) H(22) 110.9348 ? . . .
H(2) C(3) H(1) 109.4623 ? . . .
C(10) C(28) H(6) 117.5557 ? . . .
C(10) C(34) H(8) 117.7934 ? . . .
C(20) C(24) H(3) 119.9413 ? . . .
C(21) C(39) H(10) 119.8495 ? . . .
C(22) C(26) H(4) 110.8885 ? . . .
H(3) C(24) C(52) 119.7919 ? . . .
H(4) C(26) C(40) 110.8764 ? . . .
C(26) C(40) H(11) 110.4700 ? . . .
C(26) C(40) H(12) 110.8163 ? . . .
C(27) C(39) H(10) 119.5565 ? . . .
H(5) C(27) C(39) 120.2116 ? . . .
H(5) C(27) C(52) 120.2585 ? . . .
H(6) C(28) C(44) 117.5124 ? . . .
C(28) C(44) H(15) 117.4037 ? . . .
H(7) C(32) C(36) 119.6920 ? . . .
H(7) C(32) C(47) 119.7270 ? . . .
C(32) C(47) H(17) 119.7974 ? . . .
C(33) C(47) H(17) 119.6339 ? . . .
C(33) C(49) H(18) 119.6429 ? . . .
H(9) C(35) C(37) 117.8553 ? . . .
H(9) C(35) C(41) 117.6253 ? . . .
C(37) C(46) H(16) 117.6530 ? . . .
C(38) C(42) H(13) 110.4946 ? . . .
C(40) C(57) H(25) 111.1445 ? . . .
H(11) C(40) C(57) 110.6213 ? . . .
H(12) C(40) C(57) 110.9106 ? . . .
C(40) C(57) H(26) 110.9397 ? . . .
H(12) C(40) H(11) 109.4553 ? . . .
H(14) C(43) C(46) 118.2828 ? . . .
C(43) C(46) H(16) 117.5179 ? . . .
H(34) C(48) H(33) 109.4728 ? . . .
H(35) C(48) H(33) 109.4712 ? . . .
H(35) C(48) H(34) 109.4793 ? . . .
H(18) C(49) C(50) 120.0434 ? . . .
H(31) C(51) H(30) 109.4731 ? . . .
H(32) C(51) H(30) 109.4731 ? . . .
H(32) C(51) H(31) 109.4727 ? . . .
C(53) C(57) H(25) 111.1419 ? . . .
H(19) C(53) C(57) 111.2122 ? . . .
H(20) C(53) C(57) 110.9501 ? . . .
C(53) C(57) H(26) 110.8928 ? . . .
H(20) C(53) H(19) 109.4595 ? . . .
C(54) C(55) H(23) 111.0385 ? . . .
C(54) C(55) H(24) 111.0819 ? . . .
H(21) C(54) C(55) 110.8675 ? . . .
H(22) C(54) C(55) 110.9871 ? . . .
H(22) C(54) H(21) 109.4590 ? . . .
H(24) C(55) H(23) 109.4568 ? . . .
H(28) C(56) H(27) 109.4709 ? . . .
H(29) C(56) H(27) 109.4716 ? . . .
H(29) C(56) H(28) 109.4757 ? . . .
H(26) C(57) H(25) 109.4556 ? . . .
H(37) C(60) H(36) 109.4745 ? . . .
H(38) C(60) H(36) 109.4716 ? . . .
H(38) C(60) H(37) 109.4636 ? . . .

loop_
_geom_bond_atom_site_label_1
_geom_bond_atom_site_label_2
_geom_bond_distance
_geom_bond_publ_flag
_geom_bond_site_symmetry_1
_geom_bond_site_symmetry_2
O(1) C(25) 1.382(3) ? . .
O(1) C(43) 1.397(4) ? . .
O(2) C(45) 1.219(3) ? . .
O(3) C(11) 1.233(3) ? . .
O(4) C(31) 1.384(3) ? . .
O(4) C(44) 1.392(3) ? . .
O(5) C(37) 1.364(3) ? . .
O(5) C(56) 1.434(3) ? . .
O(6) C(10) 1.375(3) ? . .
O(6) C(51) 1.431(4) ? . .
O(7) C(52) 1.374(3) ? . .
O(7) C(60) 1.428(4) ? . .
O(8) C(33) 1.361(3) ? . .
O(8) C(48) 1.428(4) ? . .
O(12) C(29) 1.240(3) ? . .
O(19) C(2) 1.237(4) ? . .
O(101) C(101) 1.353(6) ? . .
O(102) C(101) 1.296(8) ? . .
O(201) C(201) 1.371(4) ? . .
O(202) C(201) 1.45(1) ? . .
N(1) C(2) 1.337(3) ? . .
N(1) C(26) 1.485(4) ? . .
N(1) C(53) 1.470(3) ? . .
N(2) C(29) 1.334(3) ? . .
N(2) C(42) 1.476(3) ? . .
N(2) C(55) 1.473(3) ? . .
N(3) C(31) 1.363(3) ? . .
N(3) C(38) 1.303(3) ? . .
N(4) C(21) 1.451(3) ? . .
N(4) C(38) 1.375(3) ? . .
N(4) C(45) 1.429(4) ? . .
N(15) C(11) 1.430(3) ? . .
N(15) C(22) 1.368(3) ? . .
N(15) C(36) 1.448(3) ? . .
N(17) C(22) 1.302(3) ? . .
N(17) C(25) 1.351(3) ? . .
C(1) C(31) 1.361(4) ? . .
C(1) C(34) 1.456(4) ? . .
C(1) C(45) 1.452(4) ? . .
C(2) C(50) 1.501(4) ? . .
C(3) C(42) 1.533(4) ? . .
C(3) C(54) 1.525(3) ? . .
C(10) C(28) 1.459(4) ? . .
C(10) C(34) 1.343(4) ? . .
C(11) C(41) 1.445(4) ? . .
C(20) C(21) 1.393(3) ? . .
C(20) C(24) 1.394(3) ? . .
C(20) C(29) 1.510(3) ? . .
C(21) C(39) 1.400(3) ? . .
C(22) C(26) 1.499(3) ? . .
C(24) C(52) 1.386(4) ? . .
C(25) C(41) 1.365(3) ? . .
C(26) C(40) 1.532(4) ? . .
C(27) C(39) 1.379(4) ? . .
C(27) C(52) 1.395(4) ? . .
C(28) C(44) 1.322(4) ? . .
C(32) C(36) 1.403(4) ? . .
C(32) C(47) 1.364(4) ? . .
C(33) C(47) 1.396(4) ? . .
C(33) C(49) 1.388(4) ? . .
C(35) C(37) 1.338(4) ? . .
C(35) C(41) 1.455(3) ? . .
C(36) C(50) 1.388(3) ? . .
C(37) C(46) 1.469(4) ? . .
C(38) C(42) 1.507(4) ? . .
C(40) C(57) 1.527(5) ? . .
C(43) O(1) 1.397(4) ? . .
C(43) C(46) 1.316(4) ? . .
C(46) C(43) 1.316(4) ? . .
C(49) C(50) 1.401(4) ? . .
C(53) C(57) 1.521(4) ? . .
C(54) C(55) 1.512(4) ? . .
C(3) H(1) 0.9500 ? . .
C(3) H(2) 0.9500 ? . .
C(24) H(3) 0.9501 ? . .
C(26) H(4) 0.9500 ? . .
C(27) H(5) 0.9500 ? . .
C(28) H(6) 0.9500 ? . .
C(32) H(7) 0.9500 ? . .
C(34) H(8) 0.9499 ? . .
C(35) H(9) 0.9500 ? . .
C(39) H(10) 0.9500 ? . .
C(40) H(11) 0.9499 ? . .
C(40) H(12) 0.9500 ? . .
C(42) H(13) 0.9500 ? . .
C(43) H(14) 0.9500 ? . .
C(44) H(15) 0.9500 ? . .
C(46) H(16) 0.9499 ? . .
C(47) H(17) 0.9501 ? . .
C(48) H(33) 0.9500 ? . .
C(48) H(34) 0.9500 ? . .
C(48) H(35) 0.9501 ? . .
C(49) H(18) 0.9500 ? . .
C(51) H(30) 0.9500 ? . .
C(51) H(31) 0.9501 ? . .
C(51) H(32) 0.9500 ? . .
C(53) H(19) 0.9500 ? . .
C(53) H(20) 0.9500 ? . .
C(54) H(21) 0.9500 ? . .
C(54) H(22) 0.9500 ? . .
C(55) H(23) 0.9501 ? . .
C(55) H(24) 0.9500 ? . .
C(56) H(27) 0.9499 ? . .
C(56) H(28) 0.9500 ? . .
C(56) H(29) 0.9500 ? . .
C(57) H(25) 0.9501 ? . .
C(57) H(26) 0.9500 ? . .
C(60) H(36) 0.9500 ? . .
C(60) H(37) 0.9500 ? . .
C(60) H(38) 0.9500 ? . .
H(14) C(43) 0.9500 ? . .

loop_
_geom_torsion_atom_site_label_1
_geom_torsion_atom_site_label_2
_geom_torsion_atom_site_label_3
_geom_torsion_atom_site_label_4
_geom_torsion
_geom_torsion_publ_flag
_geom_torsion_site_symmetry_1
_geom_torsion_site_symmetry_2
_geom_torsion_site_symmetry_3
_geom_torsion_site_symmetry_4
C(43) O(1) C(25) N(17) -124.2(2) ? . . . .
C(43) O(1) C(25) C(41) 60.5(3) ? . . . .
C(25) O(1) C(43) C(46) -64.8(4) ? . . . .
C(44) O(4) C(31) N(3) -123.9(2) ? . . . .
C(44) O(4) C(31) C(1) 60.4(3) ? . . . .
C(31) O(4) C(44) C(28) -61.8(4) ? . . . .
C(56) O(5) C(37) C(35) -3.2(4) ? . . . .
C(56) O(5) C(37) C(46) 179.5(2) ? . . . .
C(51) O(6) C(10) C(28) -176.3(2) ? . . . .
C(51) O(6) C(10) C(34) 0.1(3) ? . . . .
C(60) O(7) C(52) C(24) -22.5(4) ? . . . .
C(60) O(7) C(52) C(27) 157.7(3) ? . . . .
C(48) O(8) C(33) C(47) 163.3(2) ? . . . .
C(48) O(8) C(33) C(49) -16.5(3) ? . . . .
C(26) N(1) C(2) O(19) -172.2(2) ? . . . .
C(26) N(1) C(2) C(50) 6.5(3) ? . . . .
C(53) N(1) C(2) O(19) -3.6(4) ? . . . .
C(53) N(1) C(2) C(50) 175.1(2) ? . . . .
C(2) N(1) C(26) C(22) -76.5(3) ? . . . .
C(2) N(1) C(26) C(40) 163.1(2) ? . . . .
C(53) N(1) C(26) C(22) 113.9(2) ? . . . .
C(53) N(1) C(26) C(40) -6.5(3) ? . . . .
C(2) N(1) C(53) C(57) 173.2(2) ? . . . .
C(26) N(1) C(53) C(57) -16.9(3) ? . . . .
C(42) N(2) C(29) O(12) -172.7(3) ? . . . .
C(42) N(2) C(29) C(20) 5.3(4) ? . . . .
C(55) N(2) C(29) O(12) -1.3(4) ? . . . .
C(55) N(2) C(29) C(20) 176.7(2) ? . . . .
C(29) N(2) C(42) C(3) 162.9(2) ? . . . .
C(29) N(2) C(42) C(38) -75.5(3) ? . . . .
C(55) N(2) C(42) C(3) -9.2(3) ? . . . .
C(55) N(2) C(42) C(38) 112.4(2) ? . . . .
C(29) N(2) C(55) C(54) 172.6(2) ? . . . .
C(42) N(2) C(55) C(54) -15.1(3) ? . . . .
C(38) N(3) C(31) O(4) -177.5(2) ? . . . .
C(38) N(3) C(31) C(1) -2.0(3) ? . . . .
C(31) N(3) C(38) N(4) 0.6(3) ? . . . .
C(31) N(3) C(38) C(42) 175.8(2) ? . . . .
C(38) N(4) C(21) C(20) -56.0(3) ? . . . .
C(38) N(4) C(21) C(39) 126.5(2) ? . . . .
C(45) N(4) C(21) C(20) 126.5(3) ? . . . .
C(45) N(4) C(21) C(39) -51.0(3) ? . . . .
C(21) N(4) C(38) N(3) -172.4(2) ? . . . .
C(21) N(4) C(38) C(42) 12.1(3) ? . . . .
C(45) N(4) C(38) N(3) 4.9(3) ? . . . .
C(45) N(4) C(38) C(42) -170.5(2) ? . . . .
C(21) N(4) C(45) O(2) -11.2(3) ? . . . .
C(21) N(4) C(45) C(1) 169.0(2) ? . . . .
C(38) N(4) C(45) O(2) 171.3(2) ? . . . .
C(38) N(4) C(45) C(1) -8.5(3) ? . . . .
C(22) N(15) C(11) O(3) 174.2(3) ? . . . .
C(22) N(15) C(11) C(41) -5.8(4) ? . . . .
C(36) N(15) C(11) O(3) -6.0(4) ? . . . .
C(36) N(15) C(11) C(41) 174.0(2) ? . . . .
C(11) N(15) C(22) N(17) 5.1(4) ? . . . .
C(11) N(15) C(22) C(26) -170.6(2) ? . . . .
C(36) N(15) C(22) N(17) -174.6(3) ? . . . .
C(36) N(15) C(22) C(26) 9.6(4) ? . . . .
C(11) N(15) C(36) C(32) -52.8(3) ? . . . .
C(11) N(15) C(36) C(50) 122.8(2) ? . . . .
C(22) N(15) C(36) C(32) 126.9(3) ? . . . .
C(22) N(15) C(36) C(50) -57.4(3) ? . . . .
C(25) N(17) C(22) N(15) -0.3(4) ? . . . .
C(25) N(17) C(22) C(26) 175.2(3) ? . . . .
C(22) N(17) C(25) O(1) -178.7(2) ? . . . .
C(22) N(17) C(25) C(41) -3.6(4) ? . . . .
C(34) C(1) C(31) O(4) -4.4(3) ? . . . .
C(34) C(1) C(31) N(3) -179.4(2) ? . . . .
C(45) C(1) C(31) O(4) 173.0(2) ? . . . .
C(45) C(1) C(31) N(3) -2.1(3) ? . . . .
C(31) C(1) C(34) C(10) -30.0(4) ? . . . .
C(45) C(1) C(34) C(10) 152.6(2) ? . . . .
C(31) C(1) C(45) O(2) -172.8(2) ? . . . .
C(31) C(1) C(45) N(4) 7.0(3) ? . . . .
C(34) C(1) C(45) O(2) 4.8(3) ? . . . .
C(34) C(1) C(45) N(4) -175.4(2) ? . . . .
O(19) C(2) C(50) C(36) -148.4(3) ? . . . .
O(19) C(2) C(50) C(49) 33.7(3) ? . . . .
N(1) C(2) C(50) C(36) 32.9(3) ? . . . .
N(1) C(2) C(50) C(49) -145.0(2) ? . . . .
C(54) C(3) C(42) N(2) 29.5(2) ? . . . .
C(54) C(3) C(42) C(38) -87.2(2) ? . . . .
C(42) C(3) C(54) C(55) -39.4(3) ? . . . .
O(6) C(10) C(28) C(44) -156.7(3) ? . . . .
C(34) C(10) C(28) C(44) 27.0(4) ? . . . .
O(6) C(10) C(34) C(1) -174.1(2) ? . . . .
C(28) C(10) C(34) C(1) 1.8(4) ? . . . .
O(3) C(11) C(41) C(25) -177.8(3) ? . . . .
O(3) C(11) C(41) C(35) -0.9(4) ? . . . .
N(15) C(11) C(41) C(25) 2.2(4) ? . . . .
N(15) C(11) C(41) C(35) 179.1(3) ? . . . .
C(24) C(20) C(21) N(4) -174.6(3) ? . . . .
C(24) C(20) C(21) C(39) 2.8(4) ? . . . .
C(29) C(20) C(21) N(4) 7.2(4) ? . . . .
C(29) C(20) C(21) C(39) -175.4(3) ? . . . .
C(21) C(20) C(24) C(52) -2.0(4) ? . . . .
C(29) C(20) C(24) C(52) 176.2(3) ? . . . .
C(21) C(20) C(29) O(12) -145.3(3) ? . . . .
C(21) C(20) C(29) N(2) 36.7(4) ? . . . .
C(24) C(20) C(29) O(12) 36.5(4) ? . . . .
C(24) C(20) C(29) N(2) -141.5(3) ? . . . .
N(4) C(21) C(39) C(27) 176.2(3) ? . . . .
C(20) C(21) C(39) C(27) -1.4(4) ? . . . .
N(15) C(22) C(26) N(1) 66.2(3) ? . . . .
N(15) C(22) C(26) C(40) 179.0(3) ? . . . .
N(17) C(22) C(26) N(1) -109.7(3) ? . . . .
N(17) C(22) C(26) C(40) 3.2(4) ? . . . .
C(20) C(24) C(52) O(7) -179.9(3) ? . . . .
C(20) C(24) C(52) C(27) -0.1(4) ? . . . .
O(1) C(25) C(41) C(11) 177.2(3) ? . . . .
O(1) C(25) C(41) C(35) 0.5(5) ? . . . .
N(17) C(25) C(41) C(11) 2.5(5) ? . . . .
N(17) C(25) C(41) C(35) -174.1(3) ? . . . .
N(1) C(26) C(40) C(57) 27.3(3) ? . . . .
C(22) C(26) C(40) C(57) -88.3(3) ? . . . .
C(52) C(27) C(39) C(21) -0.8(4) ? . . . .
C(39) C(27) C(52) O(7) -178.7(3) ? . . . .
C(39) C(27) C(52) C(24) 1.6(5) ? . . . .
C(10) C(28) C(44) O(4) 5.9(4) ? . . . .
C(47) C(32) C(36) N(15) 172.6(2) ? . . . .
C(47) C(32) C(36) C(50) -3.2(4) ? . . . .
C(36) C(32) C(47) C(33) -1.4(4) ? . . . .
O(8) C(33) C(47) C(32) -175.9(3) ? . . . .
C(49) C(33) C(47) C(32) 3.9(4) ? . . . .
O(8) C(33) C(49) C(50) 178.0(2) ? . . . .
C(47) C(33) C(49) C(50) -1.9(4) ? . . . .
C(41) C(35) C(37) O(5) -176.8(3) ? . . . .
C(41) C(35) C(37) C(46) 0.2(4) ? . . . .
C(37) C(35) C(41) C(11) 149.3(3) ? . . . .
C(37) C(35) C(41) C(25) -34.0(5) ? . . . .
N(15) C(36) C(50) C(2) 11.8(4) ? . . . .
N(15) C(36) C(50) C(49) -170.4(2) ? . . . .
C(32) C(36) C(50) C(2) -172.6(2) ? . . . .
C(32) C(36) C(50) C(49) 5.2(3) ? . . . .
O(5) C(37) C(46) C(43) -151.6(3) ? . . . .
C(35) C(37) C(46) C(43) 31.1(5) ? . . . .
N(3) C(38) C(42) N(2) -112.1(2) ? . . . .
N(3) C(38) C(42) C(3) 1.8(3) ? . . . .
N(4) C(38) C(42) N(2) 63.5(2) ? . . . .
N(4) C(38) C(42) C(3) 177.4(2) ? . . . .
C(26) C(40) C(57) C(53) -38.1(3) ? . . . .
O(1) C(43) C(46) C(37) 4.9(5) ? . . . .
C(33) C(49) C(50) C(2) 175.3(2) ? . . . .
C(33) C(49) C(50) C(36) -2.7(3) ? . . . .
N(1) C(53) C(57) C(40) 33.2(3) ? . . . .
C(3) C(54) C(55) N(2) 33.2(3) ? . . . .
